data_4125609
loop_
_publ_author_name
'Schneider, Susanne'
'Licsandru, Erol-Dan'
'Kocsis, Istvan'
'Gilles, Arnaud'
'Dumitru, Florina'
'Moulin, Emilie'
'Tan, Junjun'
'Lehn, Jean-Marie'
'Giuseppone, Nicolas'
'Barboiu, Mihail'

_publ_section_title
;
 Columnar Self-Assemblies of Triarylamines as Scaffolds for Artificial
 Biomimetic Channels for Ion and for Water Transport.
;
_journal_issue 10
_journal_name_full 'Journal of the American Chemical Society'
_journal_page_first 3721
_journal_page_last 3727
_journal_paper_doi 10.1021/jacs.6b12094
_journal_volume 139
_journal_year 2017
_chemical_formula_moiety 'C24 H22 N2 O4'
_chemical_formula_sum 'C24 H22 N2 O4'
_chemical_formula_weight 402.43
_chemical_name_systematic
;
 ?
;
_space_group_crystal_system orthorhombic
_space_group_IT_number 54
_space_group_name_Hall '-P 2a 2ac'
_space_group_name_H-M_alt 'P c c a'
_symmetry_space_group_name_Hall '-P 2a 2ac'
_symmetry_space_group_name_H-M 'P c c a'
_atom_sites_solution_hydrogens geom
_atom_sites_solution_primary direct
_atom_sites_solution_secondary difmap
_audit_creation_method SHELXL-2013
_cell_angle_alpha 90
_cell_angle_beta 90
_cell_angle_gamma 90
_cell_formula_units_Z 4
_cell_length_a 17.7190(5)
_cell_length_b 12.4759(6)
_cell_length_c 9.2314(4)
_cell_measurement_reflns_used 17458
_cell_measurement_temperature 173(2)
_cell_measurement_theta_max 27.485
_cell_measurement_theta_min 0.998
_cell_volume 2040.70(14)
_computing_cell_refinement 'Denzo (Otwinowski & Minor, 1997)'
_computing_data_collection 'Collect (Nonius B.V., 1998)'
_computing_data_reduction 'Denzo (Otwinowski & Minor, 1997)'
_computing_molecular_graphics 'Mercury (Macrae et al., 2008)'
_computing_publication_material 'SHELXL-2013 (Sheldrick, 2013)'
_computing_structure_refinement 'SHELXL-2013 (Sheldrick, 2013)'
_computing_structure_solution 'SHELXS-2013 (Sheldrick, 2013)'
_diffrn_ambient_temperature 173(2)
_diffrn_measured_fraction_theta_full 0.998
_diffrn_measured_fraction_theta_max 0.998
_diffrn_measurement_device_type KappaCCD
_diffrn_measurement_method 'phi and omega scans'
_diffrn_radiation_monochromator graphite
_diffrn_radiation_type MoK\a
_diffrn_radiation_wavelength 0.71073
_diffrn_reflns_av_R_equivalents 0.1169
_diffrn_reflns_av_unetI/netI 0.0626
_diffrn_reflns_Laue_measured_fraction_full 0.998
_diffrn_reflns_Laue_measured_fraction_max 0.998
_diffrn_reflns_limit_h_max 21
_diffrn_reflns_limit_h_min -22
_diffrn_reflns_limit_k_max 16
_diffrn_reflns_limit_k_min -15
_diffrn_reflns_limit_l_max 11
_diffrn_reflns_limit_l_min -11
_diffrn_reflns_number 22277
_diffrn_reflns_point_group_measured_fraction_full 0.998
_diffrn_reflns_point_group_measured_fraction_max 0.998
_diffrn_reflns_theta_full 25.242
_diffrn_reflns_theta_max 27.481
_diffrn_reflns_theta_min 1.632
_diffrn_source 'sealed tube'
_exptl_absorpt_coefficient_mu 0.090
_exptl_absorpt_correction_type none
_exptl_crystal_colour colorless
_exptl_crystal_density_diffrn 1.310
_exptl_crystal_description plate
_exptl_crystal_F_000 848
_exptl_crystal_size_max 0.50
_exptl_crystal_size_mid 0.26
_exptl_crystal_size_min 0.06
_refine_diff_density_max 0.319
_refine_diff_density_min -0.348
_refine_diff_density_rms 0.115
_refine_ls_extinction_method none
_refine_ls_goodness_of_fit_ref 1.264
_refine_ls_hydrogen_treatment constr
_refine_ls_matrix_type full
_refine_ls_number_parameters 139
_refine_ls_number_reflns 2334
_refine_ls_number_restraints 0
_refine_ls_restrained_S_all 1.264
_refine_ls_R_factor_all 0.1394
_refine_ls_R_factor_gt 0.0822
_refine_ls_shift/su_max 0.000
_refine_ls_shift/su_mean 0.000
_refine_ls_structure_factor_coef Fsqd
_refine_ls_weighting_details 'w=1/[\s^2^(Fo^2^)+(0.0941P)^2^+0.5809P] where P=(Fo^2^+2Fc^2^)/3'
_refine_ls_weighting_scheme calc
_refine_ls_wR_factor_gt 0.1796
_refine_ls_wR_factor_ref 0.2150
_reflns_Friedel_coverage 0.000
_reflns_number_gt 1653
_reflns_number_total 2334
_reflns_threshold_expression 'I > 2\s(I)'
_cod_data_source_file ja6b12094_si_004.cif
_cod_data_source_block ngss160419
_cod_depositor_comments 'Adding full bibliography for 4125608--4125610.cif.'
_cod_database_code 4125609
_shelx_space_group_comment
;
The symmetry employed for this shelxl refinement is uniquely defined
by the following loop, which should always be used as a source of
symmetry information in preference to the above space-group names.
They are only intended as comments.
;
_shelxl_version_number 2013-4

loop_
_space_group_symop_operation_xyz
'x, y, z'
'-x+1/2, -y, z'
'x+1/2, -y, -z+1/2'
'-x, y, -z+1/2'
'-x, -y, -z'
'x-1/2, y, -z'
'-x-1/2, y, z-1/2'
'x, -y, z-1/2'

loop_
_atom_site_label
_atom_site_type_symbol
_atom_site_fract_x
_atom_site_fract_y
_atom_site_fract_z
_atom_site_U_iso_or_equiv
_atom_site_adp_type
_atom_site_occupancy
_atom_site_site_symmetry_order
_atom_site_calc_flag
_atom_site_refinement_flags_posn
_atom_site_refinement_flags_adp
_atom_site_refinement_flags_occupancy
C1 C 0.43338(15) 0.4309(2) 0.7181(3) 0.0303(7) Uani 1 1 d . . .
C2 C 0.43353(15) 0.3620(2) 0.6020(3) 0.0317(7) Uani 1 1 d . . .
H2 H 0.4769 0.3586 0.5417 0.038 Uiso 1 1 calc R U .
C3 C 0.37232(15) 0.2975(2) 0.5706(3) 0.0346(7) Uani 1 1 d . . .
H3 H 0.3742 0.2495 0.4907 0.042 Uiso 1 1 calc R U .
C4 C 0.30853(15) 0.3030(2) 0.6556(3) 0.0352(7) Uani 1 1 d . . .
C5 C 0.30654(16) 0.3746(3) 0.7719(4) 0.0423(8) Uani 1 1 d . . .
H5 H 0.2622 0.3805 0.8291 0.051 Uiso 1 1 calc R U .
C6 C 0.36898(16) 0.4369(2) 0.8042(4) 0.0393(8) Uani 1 1 d . . .
H6 H 0.3679 0.4838 0.8852 0.047 Uiso 1 1 calc R U .
C7 C 0.25082(18) 0.1566(3) 0.5298(5) 0.0595(11) Uani 1 1 d . . .
H7A H 0.2590 0.1871 0.4333 0.089 Uiso 1 1 calc R U .
H7B H 0.2040 0.1148 0.5301 0.089 Uiso 1 1 calc R U .
H7C H 0.2933 0.1099 0.5551 0.089 Uiso 1 1 calc R U .
C8 C 0.5000 0.6036(3) 0.7500 0.0273(9) Uani 1 2 d S T P
C9 C 0.56286(15) 0.6619(2) 0.7994(3) 0.0294(7) Uani 1 1 d . . .
H9 H 0.6062 0.6248 0.8333 0.035 Uiso 1 1 calc R U .
C10 C 0.56230(15) 0.7726(2) 0.7992(3) 0.0314(7) Uani 1 1 d . . .
H10 H 0.6052 0.8108 0.8333 0.038 Uiso 1 1 calc R U .
C11 C 0.5000 0.8283(3) 0.7500 0.0285(9) Uani 1 2 d S T P
C12 C 0.45495(16) 1.0055(2) 0.8408(3) 0.0329(7) Uani 1 1 d . . .
C13 C 0.47092(17) 1.1215(2) 0.8102(4) 0.0370(7) Uani 1 1 d . . .
H13A H 0.4910 1.1576 0.8975 0.044 Uiso 1 1 calc R U .
H13B H 0.4244 1.1589 0.7790 0.044 Uiso 1 1 calc R U .
N1 N 0.5000 0.4922(3) 0.7500 0.0348(8) Uani 1 2 d S T P
N2 N 0.5000 0.9437(3) 0.7500 0.0303(8) Uani 1 2 d S T P
O1 O 0.24516(11) 0.24187(17) 0.6344(3) 0.0504(7) Uani 1 1 d . . .
O2 O 0.41193(12) 0.96885(17) 0.9299(2) 0.0463(6) Uani 1 1 d . . .

loop_
_atom_site_aniso_label
_atom_site_aniso_U_11
_atom_site_aniso_U_22
_atom_site_aniso_U_33
_atom_site_aniso_U_23
_atom_site_aniso_U_13
_atom_site_aniso_U_12
C1 0.0267(14) 0.0222(14) 0.0420(17) 0.0043(12) 0.0001(12) 0.0010(11)
C2 0.0326(15) 0.0293(16) 0.0330(16) 0.0039(13) 0.0061(12) 0.0010(12)
C3 0.0398(16) 0.0315(16) 0.0325(16) -0.0031(13) -0.0008(13) 0.0020(13)
C4 0.0252(14) 0.0288(16) 0.052(2) -0.0029(14) 0.0006(13) -0.0009(12)
C5 0.0287(15) 0.0393(18) 0.059(2) -0.0148(16) 0.0156(14) -0.0019(13)
C6 0.0350(16) 0.0333(17) 0.0496(19) -0.0132(14) 0.0103(14) 0.0001(13)
C7 0.0406(18) 0.046(2) 0.091(3) -0.030(2) 0.0009(18) -0.0041(16)
C8 0.0245(18) 0.026(2) 0.031(2) 0.000 0.0060(16) 0.000
C9 0.0267(14) 0.0272(15) 0.0343(15) 0.0048(13) 0.0022(12) 0.0009(11)
C10 0.0284(14) 0.0318(16) 0.0340(16) -0.0005(13) 0.0010(12) -0.0045(12)
C11 0.029(2) 0.024(2) 0.033(2) 0.000 0.0072(16) 0.000
C12 0.0316(14) 0.0291(15) 0.0381(16) 0.0006(14) 0.0016(13) 0.0023(12)
C13 0.0449(17) 0.0269(15) 0.0392(17) 0.0012(13) 0.0054(13) 0.0029(13)
N1 0.0266(16) 0.0223(17) 0.055(2) 0.000 0.0010(15) 0.000
N2 0.0315(17) 0.0237(18) 0.0356(18) 0.000 0.0036(15) 0.000
O1 0.0308(11) 0.0408(13) 0.0795(18) -0.0234(12) 0.0050(11) -0.0074(10)
O2 0.0494(13) 0.0365(13) 0.0529(14) 0.0046(11) 0.0197(11) 0.0025(10)

loop_
_atom_type_symbol
_atom_type_description
_atom_type_scat_dispersion_real
_atom_type_scat_dispersion_imag
_atom_type_scat_source
C C 0.0033 0.0016 'International Tables Vol C Tables 4.2.6.8 and 6.1.1.4'
H H 0.0000 0.0000 'International Tables Vol C Tables 4.2.6.8 and 6.1.1.4'
N N 0.0061 0.0033 'International Tables Vol C Tables 4.2.6.8 and 6.1.1.4'
O O 0.0106 0.0060 'International Tables Vol C Tables 4.2.6.8 and 6.1.1.4'

loop_
_geom_angle_atom_site_label_1
_geom_angle_atom_site_label_2
_geom_angle_atom_site_label_3
_geom_angle
_geom_angle_site_symmetry_1
_geom_angle_site_symmetry_3
C2 C1 C6 118.7(3) . .
C2 C1 N1 119.4(2) . .
C6 C1 N1 121.9(3) . .
C1 C2 C3 121.8(3) . .
C1 C2 H2 119.1 . .
C3 C2 H2 119.1 . .
C4 C3 C2 119.7(3) . .
C4 C3 H3 120.2 . .
C2 C3 H3 120.2 . .
O1 C4 C3 124.2(3) . .
O1 C4 C5 116.4(3) . .
C3 C4 C5 119.4(3) . .
C6 C5 C4 120.3(3) . .
C6 C5 H5 119.9 . .
C4 C5 H5 119.9 . .
C5 C6 C1 120.1(3) . .
C5 C6 H6 119.9 . .
C1 C6 H6 119.9 . .
O1 C7 H7A 109.5 . .
O1 C7 H7B 109.5 . .
H7A C7 H7B 109.5 . .
O1 C7 H7C 109.5 . .
H7A C7 H7C 109.5 . .
H7B C7 H7C 109.5 . .
N1 C8 C9 121.16(17) . 4_656
N1 C8 C9 121.16(17) . .
C9 C8 C9 117.7(3) 4_656 .
C10 C9 C8 120.8(3) . .
C10 C9 H9 119.6 . .
C8 C9 H9 119.6 . .
C9 C10 C11 120.6(3) . .
C9 C10 H10 119.7 . .
C11 C10 H10 119.7 . .
C10 C11 C10 119.6(4) 4_656 .
C10 C11 N2 120.21(18) 4_656 .
C10 C11 N2 120.21(18) . .
O2 C12 N2 124.1(3) . .
O2 C12 C13 127.6(3) . .
N2 C12 C13 108.2(2) . .
C12 C13 C13 105.44(16) . 4_656
C12 C13 H13A 110.7 . .
C13 C13 H13A 110.7 4_656 .
C12 C13 H13B 110.7 . .
C13 C13 H13B 110.7 4_656 .
H13A C13 H13B 108.8 . .
C8 N1 C1 122.13(15) . 4_656
C8 N1 C1 122.13(15) . .
C1 N1 C1 115.7(3) 4_656 .
C12 N2 C12 112.6(3) . 4_656
C12 N2 C11 123.68(16) . .
C12 N2 C11 123.69(16) 4_656 .
C4 O1 C7 116.7(2) . .

loop_
_geom_bond_atom_site_label_1
_geom_bond_atom_site_label_2
_geom_bond_distance
_geom_bond_site_symmetry_2
C1 C2 1.374(4) .
C1 C6 1.393(4) .
C1 N1 1.437(3) .
C2 C3 1.381(4) .
C2 H2 0.9500 .
C3 C4 1.378(4) .
C3 H3 0.9500 .
C4 O1 1.371(3) .
C4 C5 1.397(4) .
C5 C6 1.385(4) .
C5 H5 0.9500 .
C6 H6 0.9500 .
C7 O1 1.440(4) .
C7 H7A 0.9800 .
C7 H7B 0.9800 .
C7 H7C 0.9800 .
C8 N1 1.390(5) .
C8 C9 1.406(3) 4_656
C8 C9 1.406(3) .
C9 C10 1.381(4) .
C9 H9 0.9500 .
C10 C11 1.382(3) .
C10 H10 0.9500 .
C11 C10 1.381(3) 4_656
C11 N2 1.439(5) .
C12 O2 1.211(3) .
C12 N2 1.391(3) .
C12 C13 1.501(4) .
C13 C13 1.515(6) 4_656
C13 H13A 0.9900 .
C13 H13B 0.9900 .
N1 C1 1.437(3) 4_656
N2 C12 1.391(3) 4_656

loop_
_geom_torsion_atom_site_label_1
_geom_torsion_atom_site_label_2
_geom_torsion_atom_site_label_3
_geom_torsion_atom_site_label_4
_geom_torsion
_geom_torsion_site_symmetry_1
_geom_torsion_site_symmetry_4
C6 C1 C2 C3 -1.2(4) . .
N1 C1 C2 C3 176.9(3) . .
C1 C2 C3 C4 1.2(4) . .
C2 C3 C4 O1 -179.4(3) . .
C2 C3 C4 C5 0.5(4) . .
O1 C4 C5 C6 177.9(3) . .
C3 C4 C5 C6 -2.0(5) . .
C4 C5 C6 C1 1.9(5) . .
C2 C1 C6 C5 -0.3(5) . .
N1 C1 C6 C5 -178.4(3) . .
N1 C8 C9 C10 -179.88(19) . .
C9 C8 C9 C10 0.12(19) 4_656 .
C8 C9 C10 C11 -0.2(4) . .
C9 C10 C11 C10 0.12(19) . 4_656
C9 C10 C11 N2 -179.88(19) . .
O2 C12 C13 C13 179.7(3) . 4_656
N2 C12 C13 C13 1.0(4) . 4_656
C9 C8 N1 C1 171.76(19) 4_656 4_656
C9 C8 N1 C1 -8.24(19) . 4_656
C9 C8 N1 C1 -8.24(19) 4_656 .
C9 C8 N1 C1 171.76(19) . .
C2 C1 N1 C8 119.6(2) . .
C6 C1 N1 C8 -62.3(3) . .
C2 C1 N1 C1 -60.4(2) . 4_656
C6 C1 N1 C1 117.7(3) . 4_656
O2 C12 N2 C12 -179.1(3) . 4_656
C13 C12 N2 C12 -0.40(15) . 4_656
O2 C12 N2 C11 0.9(3) . .
C13 C12 N2 C11 179.60(15) . .
C10 C11 N2 C12 68.8(2) 4_656 .
C10 C11 N2 C12 -111.2(2) . .
C10 C11 N2 C12 -111.2(2) 4_656 4_656
C10 C11 N2 C12 68.8(2) . 4_656
C3 C4 O1 C7 9.3(4) . .
C5 C4 O1 C7 -170.6(3) . .
